data_7711895
loop_
_publ_author_name
'Ludwig, Stephan'
'Hamann, Friederike M.'
'Helmdach, Kai'
'Villinger, Alexander'
'Seidel, Wolfram W.'

_publ_section_title
;
 Tuning the potential of redox-active diphosphine ligands based on the
 alkyne complexes
 [Tp*W(CO)L{&#x3b7;<sup>2</sup>-C<sub>2</sub>(PPh<sub>2</sub>)<sub>2</sub>}].
;
_journal_issue 2
_journal_name_full 'Dalton transactions (Cambridge, England : 2003)'
_journal_page_first 326
_journal_page_last 337
_journal_paper_doi 10.1039/d2dt02794a
_journal_volume 52
_journal_year 2023
_chemical_formula_moiety 'C22 H30 B F3 N6 O4 S W, 0.5(C H2 Cl2)'
_chemical_formula_sum 'C22.5 H31 B Cl F3 N6 O4 S W'
_chemical_formula_weight 768.70
_chemical_name_systematic
'Carbonyl-eta2 ethyne-hydrido{tris(3,4,5-trimethylpyrazolyl)borato}-trifluormethanesulfonato-tungsten(II)'
_chemical_properties_physical Air-sensitive,Moisture-sensitive
_space_group_crystal_system monoclinic
_space_group_IT_number 14
_space_group_name_Hall '-P 2ybc'
_space_group_name_H-M_alt 'P 1 21/c 1'
_atom_sites_solution_hydrogens geom
_audit_creation_method SHELXL-2014/7
_audit_update_record
;
2022-08-18 deposited with the CCDC.	2022-12-12 downloaded from the CCDC.
;
_cell_angle_alpha 90
_cell_angle_beta 115.2570(10)
_cell_angle_gamma 90
_cell_formula_units_Z 4
_cell_length_a 12.8417(5)
_cell_length_b 22.0759(8)
_cell_length_c 11.0925(4)
_cell_measurement_reflns_used 9871
_cell_measurement_temperature 123(2)
_cell_measurement_theta_max 35.61
_cell_measurement_theta_min 2.55
_cell_volume 2844.02(18)
_computing_cell_refinement 'Bruker Apex V7.51A'
_computing_data_collection 'Bruker Apex V7.51A'
_computing_data_reduction 'Bruker SAINT'
_computing_molecular_graphics 'ORTEP-3v2.01 (Farrugia, 1997)'
_computing_publication_material 'SHELXL-2014/7 (Sheldrick, 2014)'
_computing_structure_refinement 'SHELXL-2014/7 (Sheldrick, 2014)'
_computing_structure_solution 'Bruker SHELXTL'
_diffrn_ambient_temperature 123(2)
_diffrn_measured_fraction_theta_full 0.999
_diffrn_measured_fraction_theta_max 1.000
_diffrn_measurement_device_type 'Bruker D8 QUEST diffractometer'
_diffrn_measurement_method 'phi and omega scans'
_diffrn_radiation_type MoK\a
_diffrn_radiation_wavelength 0.71073
_diffrn_reflns_av_R_equivalents 0.0415
_diffrn_reflns_av_unetI/netI 0.0245
_diffrn_reflns_Laue_measured_fraction_full 0.999
_diffrn_reflns_Laue_measured_fraction_max 1.000
_diffrn_reflns_limit_h_max 19
_diffrn_reflns_limit_h_min -19
_diffrn_reflns_limit_k_max 33
_diffrn_reflns_limit_k_min -33
_diffrn_reflns_limit_l_max 16
_diffrn_reflns_limit_l_min -16
_diffrn_reflns_number 90884
_diffrn_reflns_point_group_measured_fraction_full 0.999
_diffrn_reflns_point_group_measured_fraction_max 1.000
_diffrn_reflns_theta_full 25.242
_diffrn_reflns_theta_max 32.499
_diffrn_reflns_theta_min 2.230
_diffrn_source 'microfocus sealed tube'
_exptl_absorpt_coefficient_mu 4.289
_exptl_absorpt_correction_T_max 0.7473
_exptl_absorpt_correction_T_min 0.5401
_exptl_absorpt_correction_type multi-scan
_exptl_absorpt_process_details '(SADABS; Sheldrick, 2014)'
_exptl_crystal_colour blue
_exptl_crystal_density_diffrn 1.795
_exptl_crystal_description plate
_exptl_crystal_F_000 1516
_exptl_crystal_recrystallization_method 'Re-crystallisation from solvent: dichloromethane / n-pentane'
_exptl_crystal_size_max 0.500
_exptl_crystal_size_mid 0.160
_exptl_crystal_size_min 0.030
_refine_diff_density_max 0.917
_refine_diff_density_min -0.836
_refine_diff_density_rms 0.100
_refine_ls_extinction_method none
_refine_ls_goodness_of_fit_ref 1.017
_refine_ls_hydrogen_treatment constr
_refine_ls_matrix_type full
_refine_ls_number_parameters 379
_refine_ls_number_reflns 10316
_refine_ls_number_restraints 0
_refine_ls_restrained_S_all 1.017
_refine_ls_R_factor_all 0.0298
_refine_ls_R_factor_gt 0.0208
_refine_ls_shift/su_max 0.002
_refine_ls_shift/su_mean 0.000
_refine_ls_structure_factor_coef Fsqd
_refine_ls_weighting_details 'w=1/[\s^2^(Fo^2^)+(0.0151P)^2^+2.8296P] where P=(Fo^2^+2Fc^2^)/3'
_refine_ls_weighting_scheme calc
_refine_ls_wR_factor_gt 0.0408
_refine_ls_wR_factor_ref 0.0432
_reflns_Friedel_coverage 0.000
_reflns_number_gt 8893
_reflns_number_total 10316
_reflns_threshold_expression 'I > 2\s(I)'
_cod_data_source_file d2dt02794a2.cif
_cod_data_source_block is_slwtth
_cod_depositor_comments 'Adding full bibliography for 7711895--7711909.cif.'
_cod_original_sg_symbol_H-M 'P 21/c'
_cod_original_formula_sum 'C22.50 H31 B Cl F3 N6 O4 S W'
_cod_database_code 7711895
_shelx_shelxl_version_number 2014/7
_shelx_space_group_comment
;
The symmetry employed for this shelxl refinement is uniquely defined
by the following loop, which should always be used as a source of
symmetry information in preference to the above space-group names.
They are only intended as comments.
;
_shelx_estimated_absorpt_t_min 0.223
_shelx_estimated_absorpt_t_max 0.882

loop_
_space_group_symop_operation_xyz
'x, y, z'
'-x, y+1/2, -z+1/2'
'-x, -y, -z'
'x, -y-1/2, z-1/2'

loop_
_atom_site_label
_atom_site_type_symbol
_atom_site_fract_x
_atom_site_fract_y
_atom_site_fract_z
_atom_site_U_iso_or_equiv
_atom_site_adp_type
_atom_site_occupancy
_atom_site_site_symmetry_order
_atom_site_calc_flag
_atom_site_refinement_flags_posn
_atom_site_refinement_flags_adp
_atom_site_refinement_flags_occupancy
_atom_site_disorder_assembly
_atom_site_disorder_group
W1 W 0.72942(2) 0.33544(2) 0.18566(2) 0.01092(2) Uani 1 1 d . . . . .
B1 B 0.62915(17) 0.41371(9) 0.36593(19) 0.0134(3) Uani 1 1 d . . . . .
H1A H 0.5966 0.4368 0.4196 0.016 Uiso 1 1 calc R U . . .
F1 F 1.11746(12) 0.42803(7) 0.28872(14) 0.0403(3) Uani 1 1 d . . . . .
F2 F 0.98714(13) 0.47291(6) 0.12047(17) 0.0434(4) Uani 1 1 d . . . . .
F3 F 1.11448(13) 0.41765(8) 0.09464(16) 0.0452(4) Uani 1 1 d . . . . .
N1 N 0.57095(13) 0.32499(6) 0.20456(15) 0.0130(3) Uani 1 1 d . . . . .
N2 N 0.54648(13) 0.36224(7) 0.28857(14) 0.0130(3) Uani 1 1 d . . . . .
N3 N 0.80905(13) 0.35710(7) 0.40246(15) 0.0129(3) Uani 1 1 d . . . . .
N4 N 0.74661(13) 0.38759(6) 0.45725(14) 0.0128(3) Uani 1 1 d . . . . .
N5 N 0.67780(13) 0.43240(6) 0.17177(14) 0.0128(3) Uani 1 1 d . . . . .
N6 N 0.64264(13) 0.45578(6) 0.26292(14) 0.0127(3) Uani 1 1 d . . . . .
O1 O 0.88770(11) 0.37255(6) 0.20070(13) 0.0162(2) Uani 1 1 d . . . . .
O2 O 1.03697(14) 0.30771(7) 0.19177(17) 0.0322(4) Uani 1 1 d . . . . .
O3 O 0.89311(13) 0.35347(8) -0.01341(15) 0.0282(3) Uani 1 1 d . . . . .
O4 O 0.61056(14) 0.32887(7) -0.12409(15) 0.0270(3) Uani 1 1 d . . . . .
S1 S 0.95774(4) 0.35559(2) 0.12829(5) 0.01857(9) Uani 1 1 d . . . . .
C1 C 0.74162(17) 0.25010(8) 0.1214(2) 0.0201(4) Uani 1 1 d . . . . .
H1 H 0.7272 0.2258 0.0452 0.024 Uiso 1 1 calc R U . . .
C2 C 0.78145(17) 0.25020(8) 0.2499(2) 0.0196(4) Uani 1 1 d . . . . .
H2 H 0.8147 0.2254 0.3271 0.024 Uiso 1 1 calc R U . . .
C3 C 0.65401(16) 0.33253(8) -0.01064(19) 0.0172(3) Uani 1 1 d . . . . .
C4 C 1.04833(19) 0.42264(10) 0.1594(2) 0.0275(4) Uani 1 1 d . . . . .
C5 C 0.47960(16) 0.28784(8) 0.14599(18) 0.0169(3) Uani 1 1 d . . . . .
C6 C 0.39607(16) 0.30114(8) 0.19119(19) 0.0181(3) Uani 1 1 d . . . . .
C7 C 0.44022(15) 0.34913(8) 0.27880(18) 0.0157(3) Uani 1 1 d . . . . .
C8 C 0.47379(18) 0.23965(9) 0.0495(2) 0.0255(4) Uani 1 1 d . . . . .
H8A H 0.3965 0.2218 0.0108 0.038 Uiso 1 1 calc R U . . .
H8B H 0.5307 0.2082 0.0957 0.038 Uiso 1 1 calc R U . . .
H8C H 0.4903 0.2573 -0.0216 0.038 Uiso 1 1 calc R U . . .
C9 C 0.28229(19) 0.27001(11) 0.1509(3) 0.0324(5) Uani 1 1 d . . . . .
H9A H 0.2359 0.2752 0.0550 0.049 Uiso 1 1 calc R U . . .
H9B H 0.2416 0.2877 0.1998 0.049 Uiso 1 1 calc R U . . .
H9C H 0.2950 0.2267 0.1718 0.049 Uiso 1 1 calc R U . . .
C10 C 0.38540(18) 0.38503(9) 0.3501(2) 0.0234(4) Uani 1 1 d . . . . .
H10A H 0.3670 0.4257 0.3112 0.035 Uiso 1 1 calc R U . . .
H10B H 0.4386 0.3882 0.4446 0.035 Uiso 1 1 calc R U . . .
H10C H 0.3145 0.3648 0.3412 0.035 Uiso 1 1 calc R U . . .
C11 C 0.91237(15) 0.34458(8) 0.50303(18) 0.0146(3) Uani 1 1 d . . . . .
C12 C 0.91654(16) 0.36716(8) 0.62294(18) 0.0174(3) Uani 1 1 d . . . . .
C13 C 0.81086(16) 0.39401(8) 0.59047(17) 0.0149(3) Uani 1 1 d . . . . .
C14 C 1.00686(17) 0.31163(9) 0.4862(2) 0.0217(4) Uani 1 1 d . . . . .
H14A H 0.9789 0.2971 0.3942 0.033 Uiso 1 1 calc R U . . .
H14B H 1.0316 0.2770 0.5474 0.033 Uiso 1 1 calc R U . . .
H14C H 1.0721 0.3391 0.5060 0.033 Uiso 1 1 calc R U . . .
C15 C 1.01603(18) 0.36110(11) 0.7575(2) 0.0273(4) Uani 1 1 d . . . . .
H15A H 1.0386 0.3184 0.7745 0.041 Uiso 1 1 calc R U . . .
H15B H 0.9933 0.3759 0.8261 0.041 Uiso 1 1 calc R U . . .
H15C H 1.0812 0.3850 0.7599 0.041 Uiso 1 1 calc R U . . .
C16 C 0.76546(19) 0.42438(10) 0.67863(19) 0.0227(4) Uani 1 1 d . . . . .
H16A H 0.7426 0.4659 0.6477 0.034 Uiso 1 1 calc R U . . .
H16B H 0.8255 0.4251 0.7704 0.034 Uiso 1 1 calc R U . . .
H16C H 0.6985 0.4020 0.6757 0.034 Uiso 1 1 calc R U . . .
C17 C 0.67611(15) 0.47869(8) 0.09090(17) 0.0143(3) Uani 1 1 d . . . . .
C18 C 0.64058(16) 0.53155(8) 0.13096(18) 0.0169(3) Uani 1 1 d . . . . .
C19 C 0.62013(16) 0.51534(8) 0.23941(18) 0.0169(3) Uani 1 1 d . . . . .
C20 C 0.70631(18) 0.47253(9) -0.02394(19) 0.0210(4) Uani 1 1 d . . . . .
H20A H 0.6358 0.4728 -0.1073 0.032 Uiso 1 1 calc R U . . .
H20B H 0.7475 0.4343 -0.0164 0.032 Uiso 1 1 calc R U . . .
H20C H 0.7556 0.5065 -0.0239 0.032 Uiso 1 1 calc R U . . .
C21 C 0.6283(2) 0.59278(9) 0.0680(2) 0.0263(4) Uani 1 1 d . . . . .
H21A H 0.5630 0.5924 -0.0202 0.039 Uiso 1 1 calc R U . . .
H21B H 0.6990 0.6027 0.0588 0.039 Uiso 1 1 calc R U . . .
H21C H 0.6150 0.6232 0.1242 0.039 Uiso 1 1 calc R U . . .
C22 C 0.5852(2) 0.55445(9) 0.3266(2) 0.0268(4) Uani 1 1 d . . . . .
H22A H 0.5621 0.5945 0.2855 0.040 Uiso 1 1 calc R U . . .
H22B H 0.6503 0.5588 0.4143 0.040 Uiso 1 1 calc R U . . .
H22C H 0.5204 0.5356 0.3369 0.040 Uiso 1 1 calc R U . . .
C23 C 0.9796(4) 0.4921(2) 0.4276(5) 0.0324(10) Uani 0.5 1 d . . P A -1
H23A H 1.0007 0.5114 0.3605 0.039 Uiso 0.5 1 calc R U P A -1
H23B H 0.9434 0.4525 0.3917 0.039 Uiso 0.5 1 calc R U P A -1
Cl1 Cl 1.1034(2) 0.48076(10) 0.5748(2) 0.0531(6) Uani 0.5 1 d . . P A -1
Cl2 Cl 0.8816(2) 0.53797(12) 0.4555(3) 0.0490(5) Uani 0.5 1 d . . P A -1

loop_
_atom_site_aniso_label
_atom_site_aniso_U_11
_atom_site_aniso_U_22
_atom_site_aniso_U_33
_atom_site_aniso_U_23
_atom_site_aniso_U_13
_atom_site_aniso_U_12
W1 0.01154(3) 0.01003(3) 0.01265(3) -0.00053(2) 0.00656(2) 0.00101(3)
B1 0.0150(9) 0.0125(8) 0.0139(8) 0.0001(7) 0.0072(7) 0.0026(7)
F1 0.0260(7) 0.0544(9) 0.0364(8) -0.0111(7) 0.0094(6) -0.0146(7)
F2 0.0411(9) 0.0261(7) 0.0645(10) 0.0085(7) 0.0240(8) -0.0046(6)
F3 0.0382(8) 0.0613(10) 0.0524(9) -0.0041(8) 0.0350(8) -0.0168(7)
N1 0.0131(6) 0.0129(6) 0.0144(6) -0.0021(5) 0.0071(5) 0.0002(5)
N2 0.0128(6) 0.0148(7) 0.0139(7) 0.0000(5) 0.0082(5) 0.0021(5)
N3 0.0127(6) 0.0124(6) 0.0148(7) 0.0018(5) 0.0068(5) 0.0018(5)
N4 0.0138(7) 0.0128(6) 0.0125(6) -0.0002(5) 0.0063(5) 0.0007(5)
N5 0.0142(7) 0.0127(6) 0.0132(6) 0.0005(5) 0.0074(5) 0.0013(5)
N6 0.0148(7) 0.0114(6) 0.0126(6) -0.0001(5) 0.0067(5) 0.0020(5)
O1 0.0139(6) 0.0193(6) 0.0194(6) -0.0026(5) 0.0111(5) -0.0011(5)
O2 0.0343(9) 0.0300(8) 0.0416(9) 0.0048(7) 0.0253(8) 0.0115(7)
O3 0.0279(8) 0.0413(9) 0.0208(7) -0.0078(6) 0.0155(6) -0.0060(7)
O4 0.0309(8) 0.0284(8) 0.0197(7) -0.0025(6) 0.0089(6) 0.0011(6)
S1 0.0182(2) 0.0212(2) 0.0217(2) -0.00227(17) 0.01365(18) -0.00057(17)
C1 0.0222(9) 0.0143(8) 0.0266(10) -0.0030(7) 0.0132(8) 0.0018(7)
C2 0.0224(9) 0.0132(8) 0.0244(9) 0.0027(7) 0.0111(8) 0.0037(7)
C3 0.0200(8) 0.0131(7) 0.0226(9) -0.0007(7) 0.0129(7) 0.0012(7)
C4 0.0209(10) 0.0338(11) 0.0314(11) -0.0002(9) 0.0147(9) -0.0058(8)
C5 0.0163(8) 0.0148(8) 0.0187(8) -0.0010(6) 0.0066(7) -0.0013(6)
C6 0.0139(8) 0.0187(8) 0.0217(9) 0.0027(7) 0.0075(7) -0.0016(7)
C7 0.0129(8) 0.0192(8) 0.0174(8) 0.0053(6) 0.0088(7) 0.0029(6)
C8 0.0233(10) 0.0222(9) 0.0314(11) -0.0113(8) 0.0120(9) -0.0086(8)
C9 0.0206(10) 0.0347(12) 0.0441(14) -0.0059(10) 0.0159(10) -0.0108(9)
C10 0.0213(9) 0.0268(10) 0.0304(10) 0.0025(8) 0.0189(8) 0.0053(8)
C11 0.0105(7) 0.0161(8) 0.0170(8) 0.0033(6) 0.0058(6) -0.0003(6)
C12 0.0151(8) 0.0208(8) 0.0147(8) 0.0027(7) 0.0047(7) -0.0028(7)
C13 0.0181(8) 0.0146(7) 0.0120(7) -0.0004(6) 0.0066(6) -0.0034(6)
C14 0.0144(8) 0.0273(10) 0.0234(9) 0.0062(8) 0.0080(7) 0.0053(7)
C15 0.0200(10) 0.0404(12) 0.0162(9) 0.0030(8) 0.0026(8) -0.0017(9)
C16 0.0265(10) 0.0270(10) 0.0153(8) -0.0041(7) 0.0095(8) 0.0005(8)
C17 0.0133(7) 0.0146(7) 0.0135(7) 0.0025(6) 0.0044(6) 0.0003(6)
C18 0.0178(8) 0.0124(7) 0.0180(8) 0.0032(6) 0.0050(7) 0.0027(6)
C19 0.0191(8) 0.0126(7) 0.0179(8) -0.0003(6) 0.0067(7) 0.0039(6)
C20 0.0253(10) 0.0219(9) 0.0187(9) 0.0060(7) 0.0121(8) 0.0031(8)
C21 0.0327(11) 0.0159(9) 0.0294(11) 0.0086(8) 0.0124(9) 0.0063(8)
C22 0.0388(12) 0.0166(9) 0.0293(11) -0.0013(8) 0.0187(10) 0.0095(8)
C23 0.035(3) 0.027(2) 0.034(2) -0.0019(19) 0.013(2) -0.0048(19)
Cl1 0.0392(11) 0.0482(12) 0.0521(13) 0.0058(9) 0.0006(8) -0.0185(9)
Cl2 0.0331(8) 0.0624(15) 0.0531(12) -0.0114(9) 0.0198(7) -0.0133(9)

loop_
_atom_type_symbol
_atom_type_description
_atom_type_scat_dispersion_real
_atom_type_scat_dispersion_imag
_atom_type_scat_source
C C 0.0033 0.0016 'International Tables Vol C Tables 4.2.6.8 and 6.1.1.4'
H H 0.0000 0.0000 'International Tables Vol C Tables 4.2.6.8 and 6.1.1.4'
B B 0.0013 0.0007 'International Tables Vol C Tables 4.2.6.8 and 6.1.1.4'
F F 0.0171 0.0103 'International Tables Vol C Tables 4.2.6.8 and 6.1.1.4'
N N 0.0061 0.0033 'International Tables Vol C Tables 4.2.6.8 and 6.1.1.4'
O O 0.0106 0.0060 'International Tables Vol C Tables 4.2.6.8 and 6.1.1.4'
S S 0.1246 0.1234 'International Tables Vol C Tables 4.2.6.8 and 6.1.1.4'
W W -0.8490 6.8722 'International Tables Vol C Tables 4.2.6.8 and 6.1.1.4'
Cl Cl 0.1484 0.1585 'International Tables Vol C Tables 4.2.6.8 and 6.1.1.4'

loop_
_geom_angle_atom_site_label_1
_geom_angle_atom_site_label_2
_geom_angle_atom_site_label_3
_geom_angle
_geom_angle_site_symmetry_1
_geom_angle_site_symmetry_3
_geom_angle_publ_flag
C3 W1 C2 106.95(8) . . ?
C3 W1 C1 70.07(8) . . ?
C2 W1 C1 37.07(8) . . ?
C3 W1 O1 95.84(6) . . ?
C2 W1 O1 99.75(7) . . ?
C1 W1 O1 99.73(6) . . ?
C3 W1 N1 93.73(7) . . ?
C2 W1 N1 92.88(7) . . ?
C1 W1 N1 98.75(7) . . ?
O1 W1 N1 161.18(5) . . ?
C3 W1 N5 87.91(6) . . ?
C2 W1 N5 164.34(7) . . ?
C1 W1 N5 157.94(7) . . ?
O1 W1 N5 83.21(5) . . ?
N1 W1 N5 80.99(5) . . ?
C3 W1 N3 169.40(6) . . ?
C2 W1 N3 83.63(7) . . ?
C1 W1 N3 120.43(7) . . ?
O1 W1 N3 81.36(5) . . ?
N1 W1 N3 86.29(5) . . ?
N5 W1 N3 81.62(5) . . ?
N4 B1 N6 109.17(14) . . ?
N4 B1 N2 109.98(14) . . ?
N6 B1 N2 107.49(14) . . ?
N4 B1 H1A 110.1 . . ?
N6 B1 H1A 110.1 . . ?
N2 B1 H1A 110.1 . . ?
C5 N1 N2 106.65(14) . . ?
C5 N1 W1 133.19(12) . . ?
N2 N1 W1 120.15(11) . . ?
C7 N2 N1 109.38(14) . . ?
C7 N2 B1 129.31(15) . . ?
N1 N2 B1 121.02(14) . . ?
C11 N3 N4 106.79(14) . . ?
C11 N3 W1 133.30(12) . . ?
N4 N3 W1 119.87(11) . . ?
C13 N4 N3 109.56(14) . . ?
C13 N4 B1 130.72(15) . . ?
N3 N4 B1 119.36(14) . . ?
C17 N5 N6 106.69(14) . . ?
C17 N5 W1 133.76(12) . . ?
N6 N5 W1 119.50(10) . . ?
C19 N6 N5 109.59(14) . . ?
C19 N6 B1 130.53(15) . . ?
N5 N6 B1 119.81(13) . . ?
S1 O1 W1 129.61(8) . . ?
O2 S1 O3 118.35(10) . . ?
O2 S1 O1 112.85(9) . . ?
O3 S1 O1 113.61(9) . . ?
O2 S1 C4 104.19(10) . . ?
O3 S1 C4 105.00(10) . . ?
O1 S1 C4 100.22(9) . . ?
C2 C1 W1 70.54(11) . . ?
C2 C1 H1 144.7 . . ?
W1 C1 H1 144.7 . . ?
C1 C2 W1 72.39(12) . . ?
C1 C2 H2 143.8 . . ?
W1 C2 H2 143.8 . . ?
O4 C3 W1 177.81(16) . . ?
F2 C4 F3 108.70(19) . . ?
F2 C4 F1 107.90(19) . . ?
F3 C4 F1 107.65(18) . . ?
F2 C4 S1 112.19(15) . . ?
F3 C4 S1 109.47(16) . . ?
F1 C4 S1 110.80(15) . . ?
N1 C5 C6 110.05(16) . . ?
N1 C5 C8 123.18(17) . . ?
C6 C5 C8 126.76(17) . . ?
C7 C6 C5 105.41(16) . . ?
C7 C6 C9 127.92(18) . . ?
C5 C6 C9 126.67(18) . . ?
N2 C7 C6 108.46(16) . . ?
N2 C7 C10 122.13(17) . . ?
C6 C7 C10 129.35(17) . . ?
C5 C8 H8A 109.5 . . ?
C5 C8 H8B 109.5 . . ?
H8A C8 H8B 109.5 . . ?
C5 C8 H8C 109.5 . . ?
H8A C8 H8C 109.5 . . ?
H8B C8 H8C 109.5 . . ?
C6 C9 H9A 109.5 . . ?
C6 C9 H9B 109.5 . . ?
H9A C9 H9B 109.5 . . ?
C6 C9 H9C 109.5 . . ?
H9A C9 H9C 109.5 . . ?
H9B C9 H9C 109.5 . . ?
C7 C10 H10A 109.5 . . ?
C7 C10 H10B 109.5 . . ?
H10A C10 H10B 109.5 . . ?
C7 C10 H10C 109.5 . . ?
H10A C10 H10C 109.5 . . ?
H10B C10 H10C 109.5 . . ?
N3 C11 C12 109.77(15) . . ?
N3 C11 C14 124.18(16) . . ?
C12 C11 C14 126.05(17) . . ?
C13 C12 C11 105.67(15) . . ?
C13 C12 C15 128.53(18) . . ?
C11 C12 C15 125.79(18) . . ?
N4 C13 C12 108.20(15) . . ?
N4 C13 C16 122.24(16) . . ?
C12 C13 C16 129.53(17) . . ?
C11 C14 H14A 109.5 . . ?
C11 C14 H14B 109.5 . . ?
H14A C14 H14B 109.5 . . ?
C11 C14 H14C 109.5 . . ?
H14A C14 H14C 109.5 . . ?
H14B C14 H14C 109.5 . . ?
C12 C15 H15A 109.5 . . ?
C12 C15 H15B 109.5 . . ?
H15A C15 H15B 109.5 . . ?
C12 C15 H15C 109.5 . . ?
H15A C15 H15C 109.5 . . ?
H15B C15 H15C 109.5 . . ?
C13 C16 H16A 109.5 . . ?
C13 C16 H16B 109.5 . . ?
H16A C16 H16B 109.5 . . ?
C13 C16 H16C 109.5 . . ?
H16A C16 H16C 109.5 . . ?
H16B C16 H16C 109.5 . . ?
N5 C17 C18 109.62(15) . . ?
N5 C17 C20 124.20(16) . . ?
C18 C17 C20 126.17(16) . . ?
C19 C18 C17 105.68(15) . . ?
C19 C18 C21 128.14(17) . . ?
C17 C18 C21 126.19(17) . . ?
N6 C19 C18 108.43(15) . . ?
N6 C19 C22 122.34(17) . . ?
C18 C19 C22 129.16(17) . . ?
C17 C20 H20A 109.5 . . ?
C17 C20 H20B 109.5 . . ?
H20A C20 H20B 109.5 . . ?
C17 C20 H20C 109.5 . . ?
H20A C20 H20C 109.5 . . ?
H20B C20 H20C 109.5 . . ?
C18 C21 H21A 109.5 . . ?
C18 C21 H21B 109.5 . . ?
H21A C21 H21B 109.5 . . ?
C18 C21 H21C 109.5 . . ?
H21A C21 H21C 109.5 . . ?
H21B C21 H21C 109.5 . . ?
C19 C22 H22A 109.5 . . ?
C19 C22 H22B 109.5 . . ?
H22A C22 H22B 109.5 . . ?
C19 C22 H22C 109.5 . . ?
H22A C22 H22C 109.5 . . ?
H22B C22 H22C 109.5 . . ?
Cl2 C23 Cl1 110.8(3) . . ?
Cl2 C23 H23A 109.5 . . ?
Cl1 C23 H23A 109.5 . . ?
Cl2 C23 H23B 109.5 . . ?
Cl1 C23 H23B 109.5 . . ?
H23A C23 H23B 108.1 . . ?

loop_
_geom_bond_atom_site_label_1
_geom_bond_atom_site_label_2
_geom_bond_distance
_geom_bond_site_symmetry_2
_geom_bond_publ_flag
W1 C3 1.9707(19) . ?
W1 C2 2.0221(18) . ?
W1 C1 2.0440(18) . ?
W1 O1 2.1309(12) . ?
W1 N1 2.1453(14) . ?
W1 N5 2.2266(14) . ?
W1 N3 2.2270(15) . ?
B1 N4 1.526(2) . ?
B1 N6 1.538(2) . ?
B1 N2 1.542(2) . ?
B1 H1A 1.0000 . ?
F1 C4 1.331(3) . ?
F2 C4 1.321(3) . ?
F3 C4 1.331(2) . ?
N1 C5 1.349(2) . ?
N1 N2 1.3759(19) . ?
N2 C7 1.353(2) . ?
N3 C11 1.348(2) . ?
N3 N4 1.372(2) . ?
N4 C13 1.358(2) . ?
N5 C17 1.354(2) . ?
N5 N6 1.3720(19) . ?
N6 C19 1.348(2) . ?
O1 S1 1.4869(13) . ?
O2 S1 1.4272(16) . ?
O3 S1 1.4313(16) . ?
O4 C3 1.141(2) . ?
S1 C4 1.822(2) . ?
C1 C2 1.293(3) . ?
C1 H1 0.9500 . ?
C2 H2 0.9500 . ?
C5 C6 1.395(3) . ?
C5 C8 1.489(3) . ?
C6 C7 1.385(3) . ?
C6 C9 1.500(3) . ?
C7 C10 1.491(3) . ?
C8 H8A 0.9800 . ?
C8 H8B 0.9800 . ?
C8 H8C 0.9800 . ?
C9 H9A 0.9800 . ?
C9 H9B 0.9800 . ?
C9 H9C 0.9800 . ?
C10 H10A 0.9800 . ?
C10 H10B 0.9800 . ?
C10 H10C 0.9800 . ?
C11 C12 1.400(3) . ?
C11 C14 1.493(3) . ?
C12 C13 1.380(3) . ?
C12 C15 1.501(3) . ?
C13 C16 1.494(3) . ?
C14 H14A 0.9800 . ?
C14 H14B 0.9800 . ?
C14 H14C 0.9800 . ?
C15 H15A 0.9800 . ?
C15 H15B 0.9800 . ?
C15 H15C 0.9800 . ?
C16 H16A 0.9800 . ?
C16 H16B 0.9800 . ?
C16 H16C 0.9800 . ?
C17 C18 1.393(2) . ?
C17 C20 1.488(3) . ?
C18 C19 1.383(3) . ?
C18 C21 1.499(3) . ?
C19 C22 1.501(3) . ?
C20 H20A 0.9800 . ?
C20 H20B 0.9800 . ?
C20 H20C 0.9800 . ?
C21 H21A 0.9800 . ?
C21 H21B 0.9800 . ?
C21 H21C 0.9800 . ?
C22 H22A 0.9800 . ?
C22 H22B 0.9800 . ?
C22 H22C 0.9800 . ?
C23 Cl2 1.743(5) . ?
C23 Cl1 1.744(5) . ?
C23 H23A 0.9900 . ?
C23 H23B 0.9900 . ?

loop_
_geom_torsion_atom_site_label_1
_geom_torsion_atom_site_label_2
_geom_torsion_atom_site_label_3
_geom_torsion_atom_site_label_4
_geom_torsion
_geom_torsion_site_symmetry_1
_geom_torsion_site_symmetry_2
_geom_torsion_site_symmetry_3
_geom_torsion_site_symmetry_4
_geom_torsion_publ_flag
C5 N1 N2 C7 -1.61(19) . . . . ?
W1 N1 N2 C7 177.01(11) . . . . ?
C5 N1 N2 B1 -176.00(15) . . . . ?
W1 N1 N2 B1 2.6(2) . . . . ?
N4 B1 N2 C7 126.54(18) . . . . ?
N6 B1 N2 C7 -114.71(19) . . . . ?
N4 B1 N2 N1 -60.3(2) . . . . ?
N6 B1 N2 N1 58.44(19) . . . . ?
C11 N3 N4 C13 0.16(18) . . . . ?
W1 N3 N4 C13 178.06(11) . . . . ?
C11 N3 N4 B1 173.94(14) . . . . ?
W1 N3 N4 B1 -8.16(19) . . . . ?
N6 B1 N4 C13 116.76(19) . . . . ?
N2 B1 N4 C13 -125.53(18) . . . . ?
N6 B1 N4 N3 -55.50(19) . . . . ?
N2 B1 N4 N3 62.21(19) . . . . ?
C17 N5 N6 C19 -0.27(19) . . . . ?
W1 N5 N6 C19 177.52(12) . . . . ?
C17 N5 N6 B1 176.91(15) . . . . ?
W1 N5 N6 B1 -5.30(19) . . . . ?
N4 B1 N6 C19 -119.47(19) . . . . ?
N2 B1 N6 C19 121.26(19) . . . . ?
N4 B1 N6 N5 64.02(19) . . . . ?
N2 B1 N6 N5 -55.24(19) . . . . ?
W1 O1 S1 O2 -86.91(13) . . . . ?
W1 O1 S1 O3 51.38(13) . . . . ?
W1 O1 S1 C4 162.83(11) . . . . ?
O2 S1 C4 F2 -172.54(16) . . . . ?
O3 S1 C4 F2 62.37(18) . . . . ?
O1 S1 C4 F2 -55.64(17) . . . . ?
O2 S1 C4 F3 66.70(18) . . . . ?
O3 S1 C4 F3 -58.39(18) . . . . ?
O1 S1 C4 F3 -176.40(15) . . . . ?
O2 S1 C4 F1 -51.88(18) . . . . ?
O3 S1 C4 F1 -176.97(15) . . . . ?
O1 S1 C4 F1 65.03(17) . . . . ?
N2 N1 C5 C6 0.3(2) . . . . ?
W1 N1 C5 C6 -178.05(13) . . . . ?
N2 N1 C5 C8 -178.72(17) . . . . ?
W1 N1 C5 C8 2.9(3) . . . . ?
N1 C5 C6 C7 1.0(2) . . . . ?
C8 C5 C6 C7 -179.97(19) . . . . ?
N1 C5 C6 C9 -179.65(19) . . . . ?
C8 C5 C6 C9 -0.6(3) . . . . ?
N1 N2 C7 C6 2.3(2) . . . . ?
B1 N2 C7 C6 176.07(16) . . . . ?
N1 N2 C7 C10 -175.24(16) . . . . ?
B1 N2 C7 C10 -1.5(3) . . . . ?
C5 C6 C7 N2 -2.0(2) . . . . ?
C9 C6 C7 N2 178.68(19) . . . . ?
C5 C6 C7 C10 175.28(19) . . . . ?
C9 C6 C7 C10 -4.0(3) . . . . ?
N4 N3 C11 C12 -0.09(19) . . . . ?
W1 N3 C11 C12 -177.59(12) . . . . ?
N4 N3 C11 C14 -179.94(16) . . . . ?
W1 N3 C11 C14 2.6(3) . . . . ?
N3 C11 C12 C13 0.0(2) . . . . ?
C14 C11 C12 C13 179.83(17) . . . . ?
N3 C11 C12 C15 178.62(18) . . . . ?
C14 C11 C12 C15 -1.5(3) . . . . ?
N3 N4 C13 C12 -0.17(19) . . . . ?
B1 N4 C13 C12 -173.01(17) . . . . ?
N3 N4 C13 C16 -178.76(16) . . . . ?
B1 N4 C13 C16 8.4(3) . . . . ?
C11 C12 C13 N4 0.1(2) . . . . ?
C15 C12 C13 N4 -178.47(19) . . . . ?
C11 C12 C13 C16 178.56(18) . . . . ?
C15 C12 C13 C16 0.0(3) . . . . ?
N6 N5 C17 C18 0.35(19) . . . . ?
W1 N5 C17 C18 -176.99(13) . . . . ?
N6 N5 C17 C20 -178.78(16) . . . . ?
W1 N5 C17 C20 3.9(3) . . . . ?
N5 C17 C18 C19 -0.3(2) . . . . ?
C20 C17 C18 C19 178.81(18) . . . . ?
N5 C17 C18 C21 179.47(18) . . . . ?
C20 C17 C18 C21 -1.4(3) . . . . ?
N5 N6 C19 C18 0.1(2) . . . . ?
B1 N6 C19 C18 -176.70(17) . . . . ?
N5 N6 C19 C22 -177.02(18) . . . . ?
B1 N6 C19 C22 6.2(3) . . . . ?
C17 C18 C19 N6 0.1(2) . . . . ?
C21 C18 C19 N6 -179.63(19) . . . . ?
C17 C18 C19 C22 177.0(2) . . . . ?
C21 C18 C19 C22 -2.8(3) . . . . ?
